data_7251082
loop_
_publ_author_name
'Yonezawa, Takeharu'
'Ito, Hajime'
'Jin, Mingoo'

_publ_section_title
;
 Systematic investigation of the effect of trialkylsilyl groups on the
 crystal structures of perfluorophenyl-substituted thiophene
;
_journal_issue 2
_journal_name_full CrystEngComm
_journal_page_first 390
_journal_page_last 395
_journal_paper_doi 10.1039/D5CE00898K
_journal_volume 28
_journal_year 2026
_chemical_formula_moiety 'C13 H11 F5 S Si'
_chemical_formula_sum 'C13 H11 F5 S Si'
_chemical_formula_weight 322.37
_space_group_crystal_system orthorhombic
_space_group_IT_number 29
_space_group_name_Hall 'P 2c -2ac'
_space_group_name_H-M_alt 'P c a 21'
_atom_sites_solution_hydrogens geom
_atom_sites_solution_primary dual
_audit_creation_date 2025-09-02
_audit_creation_method
;
Olex2 1.2
(compiled 2018.05.29 svn.r3508 for OlexSys, GUI svn.r5506)
;
_audit_update_record
;
2025-09-12 deposited with the CCDC.	2025-10-21 downloaded from the CCDC.
;
_cell_angle_alpha 90
_cell_angle_beta 90
_cell_angle_gamma 90
_cell_formula_units_Z 8
_cell_length_a 30.7633(3)
_cell_length_b 6.85410(10)
_cell_length_c 13.4097(2)
_cell_measurement_reflns_used 17953
_cell_measurement_temperature 153
_cell_measurement_theta_max 75.9900
_cell_measurement_theta_min 2.8480
_cell_volume 2827.50(7)
_computing_cell_refinement 'CrysAlisPro 1.171.40.69a (Rigaku OD, 2020)'
_computing_data_collection 'CrysAlisPro 1.171.40.69a (Rigaku OD, 2020)'
_computing_data_reduction 'CrysAlisPro 1.171.40.69a (Rigaku OD, 2020)'
_computing_molecular_graphics 'Olex2 (Dolomanov et al., 2009)'
_computing_publication_material 'Olex2 (Dolomanov et al., 2009)'
_computing_structure_refinement 'ShelXL (Sheldrick, 2015)'
_computing_structure_solution 'ShelXT (Sheldrick, 2015)'
_diffrn_ambient_temperature 153
_diffrn_detector 'Hybrid Pixel Array Detector'
_diffrn_detector_area_resol_mean 10.0000
_diffrn_detector_type HyPix
_diffrn_measured_fraction_theta_full 1.000
_diffrn_measured_fraction_theta_max 0.984
_diffrn_measurement_details
;
List of Runs (angles in degrees, time in seconds):

  # Type    Start    End  Width  t~exp~   \w     \q     \k     \f   Frames
#--------------------------------------------------------------------------
  1  \w    -24.00  31.00   0.50    0.05    --   48.77 -29.00 -61.00  110
  2  \w    -24.00  18.00   0.50    0.05    --   48.77 -19.00-120.00   84
  3  \w     31.00  69.00   0.50    0.10    --  102.75 -57.00 -60.00   76
  4  \w     31.00  69.00   0.50    0.10    --  102.75 -57.00 -90.00   76
  5  \w     31.00  69.00   0.50    0.10    --  102.75 -57.00  60.00   76
  6  \w     31.00  69.00   0.50    0.10    --  102.75 -57.00  90.00   76
  7  \w     31.00  69.00   0.50    0.10    --  102.75 -57.00 150.00   76
  8  \w     31.00 106.00   0.50    0.10    --  102.75 -99.00  90.00  150
  9  \w     31.00 111.00   0.50    0.10    --  102.75-125.00  90.00  160
 10  \w    -22.00  78.00   0.50    0.05    --   48.77 -95.00 124.00  200
 11  \w    -14.00  25.00   0.50    0.05    --  -48.77  19.00 -30.00   78
 12  \w    -65.00 -30.00   0.50    0.10    -- -102.00  57.00-150.00   70
 13  \w   -109.00 -30.00   0.50    0.10    -- -102.00 120.00 -45.00  158
 14  \w   -105.00 -30.00   0.50    0.10    -- -102.00  95.00-125.00  150
 15  \w   -174.00 -94.00   0.50    0.10    -- -102.00 -29.00 -61.00  160
 16  \w   -174.00 -81.00   0.50    0.10    -- -102.00 -77.00-120.00  186
 17  \w   -174.00 -94.00   0.50    0.10    -- -102.00 -37.00 150.00  160
 18  \w     28.00 121.00   0.50    0.05    --   48.77  77.00-150.00  186
 19  \w     28.00  91.00   0.50    0.05    --   48.77  77.00 -60.00  126
 20  \w     36.00 121.00   0.50    0.05    --   48.77  57.00  30.00  170
;
_diffrn_measurement_device 'four-circle diffractometer'
_diffrn_measurement_device_type 'XtaLAB Synergy R, DW system, HyPix'
_diffrn_measurement_method '\w scans'
_diffrn_orient_matrix_type 'CrysAlisPro convention (1999,Acta A55,543-557)'
_diffrn_orient_matrix_UB_11 -0.2095337000
_diffrn_orient_matrix_UB_12 -0.0412644000
_diffrn_orient_matrix_UB_13 -0.0018736000
_diffrn_orient_matrix_UB_21 0.0013727000
_diffrn_orient_matrix_UB_22 -0.0141452000
_diffrn_orient_matrix_UB_23 0.0497073000
_diffrn_orient_matrix_UB_31 -0.0811515000
_diffrn_orient_matrix_UB_32 0.1063088000
_diffrn_orient_matrix_UB_33 0.0058042000
_diffrn_radiation_monochromator mirror
_diffrn_radiation_probe x-ray
_diffrn_radiation_type CuK\a
_diffrn_radiation_wavelength 1.54184
_diffrn_reflns_av_R_equivalents 0.0461
_diffrn_reflns_av_unetI/netI 0.0348
_diffrn_reflns_Laue_measured_fraction_full 1.000
_diffrn_reflns_Laue_measured_fraction_max 0.984
_diffrn_reflns_limit_h_max 38
_diffrn_reflns_limit_h_min -36
_diffrn_reflns_limit_k_max 8
_diffrn_reflns_limit_k_min -8
_diffrn_reflns_limit_l_max 16
_diffrn_reflns_limit_l_min -14
_diffrn_reflns_number 25659
_diffrn_reflns_point_group_measured_fraction_full 0.935
_diffrn_reflns_point_group_measured_fraction_max 0.901
_diffrn_reflns_theta_full 67.684
_diffrn_reflns_theta_max 76.299
_diffrn_reflns_theta_min 2.873
_diffrn_source 'Rotating-anode X-ray tube'
_diffrn_source_type 'Rigaku (Cu) X-ray Source'
_exptl_absorpt_coefficient_mu 3.284
_exptl_absorpt_correction_T_max 1.00000
_exptl_absorpt_correction_T_min 0.46829
_exptl_absorpt_correction_type multi-scan
_exptl_absorpt_process_details
;
CrysAlisPro 1.171.40.69a (Rigaku Oxford Diffraction, 2020)
Empirical absorption correction using spherical harmonics,
 implemented in SCALE3 ABSPACK scaling algorithm.
;
_exptl_crystal_colour 'clear light colourless'
_exptl_crystal_colour_lustre clear
_exptl_crystal_colour_modifier light
_exptl_crystal_colour_primary colourless
_exptl_crystal_density_diffrn 1.515
_exptl_crystal_description plate
_exptl_crystal_F_000 1312
_exptl_crystal_size_max 0.05
_exptl_crystal_size_mid 0.05
_exptl_crystal_size_min 0.05
_refine_diff_density_max 0.418
_refine_diff_density_min -0.414
_refine_diff_density_rms 0.059
_refine_ls_abs_structure_details
;
 Flack x determined using 2068 quotients [(I+)-(I-)]/[(I+)+(I-)]
 (Parsons, Flack and Wagner, Acta Cryst. B69 (2013) 249-259).
;
_refine_ls_abs_structure_Flack 0.026(10)
_refine_ls_extinction_method none
_refine_ls_goodness_of_fit_ref 1.081
_refine_ls_hydrogen_treatment constr
_refine_ls_matrix_type full
_refine_ls_number_parameters 367
_refine_ls_number_reflns 5340
_refine_ls_number_restraints 1
_refine_ls_restrained_S_all 1.081
_refine_ls_R_factor_all 0.0358
_refine_ls_R_factor_gt 0.0344
_refine_ls_shift/su_max 0.001
_refine_ls_shift/su_mean 0.000
_refine_ls_structure_factor_coef Fsqd
_refine_ls_weighting_details 'w=1/[\s^2^(Fo^2^)+(0.0498P)^2^+0.6078P] where P=(Fo^2^+2Fc^2^)/3'
_refine_ls_weighting_scheme calc
_refine_ls_wR_factor_gt 0.0913
_refine_ls_wR_factor_ref 0.0924
_reflns_Friedel_coverage 0.752
_reflns_Friedel_fraction_full 0.863
_reflns_Friedel_fraction_max 0.810
_reflns_number_gt 5113
_reflns_number_total 5340
_reflns_threshold_expression 'I > 2\s(I)'
_cod_data_source_file d5ce00898k2.cif
_cod_data_source_block yne-132-full-150k
_cod_depositor_comments 'Adding full bibliography for 7251080--7251083.cif.'
_cod_database_code 7251082
_shelx_shelxl_version_number 2018/3
_chemical_oxdiff_formula 'C H Si F S'
_shelx_space_group_comment
;
The symmetry employed for this shelxl refinement is uniquely defined
by the following loop, which should always be used as a source of
symmetry information in preference to the above space-group names.
They are only intended as comments.
;
_shelx_estimated_absorpt_t_max 0.853
_shelx_estimated_absorpt_t_min 0.853
_diffrn_oxdiff_digest_frames
;
0172067ebf16a5cb12beaf25b6364887f600096e4c9
;
_reflns_odcompleteness_completeness 99.97
_reflns_odcompleteness_iscentric 1
_reflns_odcompleteness_theta 66.97
_olex2_refinement_description
;
1. Fixed Uiso
 At 1.2 times of:
  All C(H) groups
 At 1.5 times of:
  All C(H,H,H) groups
2.a Aromatic/amide H refined with riding coordinates:
 C00G(H00G), C00J(H00J), C00M(H00M), C00S(H00S)
2.b Idealised Me refined as rotating group:
 C00Y(H00A,H00B,H00C), C010(H01G,H01H,H01I), C011(H01J,H01K,H01L), C012(H01A,
 H01B,H01C), C013(H01D,H01E,H01F), C014(H01M,H01N,H01O)
;
_olex2_submission_special_instructions 'No special instructions were received'
_oxdiff_exptl_absorpt_empirical_details
;
Empirical correction (ABSPACK) includes:
- Absorption correction using spherical harmonics
- Frame scaling
;
_oxdiff_exptl_absorpt_empirical_full_max 1.607
_oxdiff_exptl_absorpt_empirical_full_min 0.638

loop_
_space_group_symop_operation_xyz
'x, y, z'
'-x, -y, z+1/2'
'x+1/2, -y, z'
'-x+1/2, y, z+1/2'

loop_
_atom_site_label
_atom_site_type_symbol
_atom_site_fract_x
_atom_site_fract_y
_atom_site_fract_z
_atom_site_U_iso_or_equiv
_atom_site_adp_type
_atom_site_occupancy
_atom_site_site_symmetry_order
_atom_site_calc_flag
_atom_site_refinement_flags_posn
_atom_site_refinement_flags_adp
_atom_site_refinement_flags_occupancy
_atom_site_disorder_assembly
_atom_site_disorder_group
S001 S 0.67550(3) 0.61362(10) 0.89014(7) 0.02977(18) Uani 1 1 d . . . . .
S002 S 0.36860(3) 0.89006(11) 0.10543(7) 0.03240(19) Uani 1 1 d . . . . .
Si03 Si 0.73293(3) 0.59509(12) 1.08331(8) 0.0325(2) Uani 1 1 d . . . . .
Si04 Si 0.38954(3) 0.90456(12) -0.12298(8) 0.0346(2) Uani 1 1 d . . . . .
F005 F 0.65672(7) 0.6192(3) 0.69311(18) 0.0412(5) Uani 1 1 d . . . . .
F006 F 0.61131(8) 0.6169(3) 0.52565(17) 0.0427(5) Uani 1 1 d . . . . .
F007 F 0.52313(8) 0.6043(3) 0.52941(19) 0.0504(6) Uani 1 1 d . . . . .
F008 F 0.31954(7) 0.8695(3) 0.27212(17) 0.0446(5) Uani 1 1 d . . . . .
F009 F 0.29836(8) 0.8779(3) 0.46279(19) 0.0469(6) Uani 1 1 d . . . . .
F00A F 0.48139(8) 0.5986(4) 0.7077(2) 0.0647(8) Uani 1 1 d . . . . .
F00B F 0.46857(8) 0.9014(3) 0.36217(19) 0.0531(6) Uani 1 1 d . . . . .
F00C F 0.36051(9) 0.8993(3) 0.60656(19) 0.0489(6) Uani 1 1 d . . . . .
F00D F 0.52528(7) 0.6085(3) 0.8778(2) 0.0516(6) Uani 1 1 d . . . . .
F00E F 0.44573(10) 0.9116(4) 0.5520(2) 0.0617(7) Uani 1 1 d . . . . .
C00F C 0.61884(10) 0.6132(4) 0.8886(3) 0.0279(6) Uani 1 1 d . . . . .
C00G C 0.60410(12) 0.6088(4) 0.9854(3) 0.0325(7) Uani 1 1 d . . . . .
H00G H 0.574109 0.607903 1.002291 0.039 Uiso 1 1 calc R . . . .
C00H C 0.35202(11) 0.8791(4) 0.3384(3) 0.0304(7) Uani 1 1 d . . . . .
C00I C 0.59019(12) 0.6136(4) 0.6128(3) 0.0319(7) Uani 1 1 d . . . . .
C00J C 0.44813(12) 0.8885(4) 0.1570(3) 0.0329(7) Uani 1 1 d . . . . .
H00J H 0.474207 0.886941 0.194910 0.040 Uiso 1 1 calc R . . . .
C00K C 0.54830(11) 0.6094(4) 0.7923(3) 0.0328(7) Uani 1 1 d . . . . .
C00L C 0.40724(11) 0.8852(4) 0.1994(3) 0.0288(7) Uani 1 1 d . . . . .
C00M C 0.44744(13) 0.8945(4) 0.0522(3) 0.0345(8) Uani 1 1 d . . . . .
H00M H 0.473118 0.896734 0.012891 0.041 Uiso 1 1 calc R . . . .
C00N C 0.34016(13) 0.8834(4) 0.4376(3) 0.0352(8) Uani 1 1 d . . . . .
C00O C 0.40666(12) 0.8967(4) 0.0118(3) 0.0341(8) Uani 1 1 d . . . . .
C00P C 0.42563(12) 0.8942(4) 0.3822(3) 0.0347(7) Uani 1 1 d . . . . .
C00Q C 0.61340(11) 0.6157(4) 0.7014(3) 0.0284(6) Uani 1 1 d . . . . .
C00R C 0.52469(12) 0.6058(5) 0.7047(3) 0.0397(8) Uani 1 1 d . . . . .
C00S C 0.63745(12) 0.6058(4) 1.0571(3) 0.0341(8) Uani 1 1 d . . . . .
H00S H 0.631901 0.603639 1.126745 0.041 Uiso 1 1 calc R . . . .
C00T C 0.59394(10) 0.6135(4) 0.7956(3) 0.0272(7) Uani 1 1 d . . . . .
C00U C 0.39519(11) 0.8849(4) 0.3058(3) 0.0295(7) Uani 1 1 d . . . . .
C00V C 0.41466(14) 0.8987(5) 0.4820(3) 0.0391(8) Uani 1 1 d . . . . .
C00W C 0.67875(11) 0.6064(4) 1.0180(3) 0.0300(7) Uani 1 1 d . . . . .
C00X C 0.37158(14) 0.8941(5) 0.5101(3) 0.0363(8) Uani 1 1 d . . . . .
C00Y C 0.74855(14) 0.8420(5) 1.1282(4) 0.0494(10) Uani 1 1 d . . . . .
H00A H 0.755654 0.925108 1.071010 0.074 Uiso 1 1 calc GR . . . .
H00B H 0.773958 0.831526 1.171961 0.074 Uiso 1 1 calc GR . . . .
H00C H 0.724276 0.899500 1.165292 0.074 Uiso 1 1 calc GR . . . .
C00Z C 0.54568(13) 0.6083(4) 0.6141(3) 0.0363(8) Uani 1 1 d . . . . .
C010 C 0.43014(15) 1.0530(7) -0.1918(3) 0.0546(11) Uani 1 1 d . . . . .
H01G H 0.434210 1.178091 -0.157648 0.082 Uiso 1 1 calc GR . . . .
H01H H 0.419754 1.076430 -0.259836 0.082 Uiso 1 1 calc GR . . . .
H01I H 0.457874 0.982852 -0.194209 0.082 Uiso 1 1 calc GR . . . .
C011 C 0.38798(15) 0.6511(5) -0.1727(3) 0.0463(9) Uani 1 1 d . . . . .
H01J H 0.416019 0.587494 -0.160614 0.070 Uiso 1 1 calc GR . . . .
H01K H 0.382205 0.654703 -0.244548 0.070 Uiso 1 1 calc GR . . . .
H01L H 0.364896 0.577687 -0.139115 0.070 Uiso 1 1 calc GR . . . .
C012 C 0.72697(14) 0.4268(6) 1.1910(4) 0.0524(10) Uani 1 1 d . . . . .
H01A H 0.704451 0.476424 1.236008 0.079 Uiso 1 1 calc GR . . . .
H01B H 0.754660 0.418058 1.226800 0.079 Uiso 1 1 calc GR . . . .
H01C H 0.718641 0.297064 1.166884 0.079 Uiso 1 1 calc GR . . . .
C013 C 0.77361(12) 0.5017(7) 0.9920(3) 0.0504(10) Uani 1 1 d . . . . .
H01D H 0.765605 0.369272 0.971533 0.076 Uiso 1 1 calc GR . . . .
H01E H 0.802440 0.499706 1.023076 0.076 Uiso 1 1 calc GR . . . .
H01F H 0.774171 0.587166 0.933421 0.076 Uiso 1 1 calc GR . . . .
C014 C 0.33438(15) 1.0164(7) -0.1298(4) 0.0604(11) Uani 1 1 d . . . . .
H01M H 0.313619 0.934508 -0.093461 0.091 Uiso 1 1 calc GR . . . .
H01N H 0.325403 1.026914 -0.199672 0.091 Uiso 1 1 calc GR . . . .
H01O H 0.335136 1.146734 -0.099707 0.091 Uiso 1 1 calc GR . . . .

loop_
_atom_site_aniso_label
_atom_site_aniso_U_11
_atom_site_aniso_U_22
_atom_site_aniso_U_33
_atom_site_aniso_U_23
_atom_site_aniso_U_13
_atom_site_aniso_U_12
S001 0.0284(4) 0.0345(4) 0.0264(4) -0.0008(3) -0.0007(3) -0.0007(2)
S002 0.0330(4) 0.0390(4) 0.0252(4) -0.0013(3) -0.0011(3) -0.0002(3)
Si03 0.0321(4) 0.0358(4) 0.0297(5) -0.0022(4) -0.0049(4) 0.0010(3)
Si04 0.0403(5) 0.0407(5) 0.0229(5) -0.0012(4) -0.0018(4) -0.0013(3)
F005 0.0305(10) 0.0633(13) 0.0297(11) -0.0006(9) 0.0032(9) -0.0011(8)
F006 0.0519(13) 0.0511(12) 0.0252(11) -0.0014(8) 0.0038(10) 0.0039(9)
F007 0.0507(14) 0.0640(14) 0.0364(14) -0.0028(10) -0.0172(11) 0.0030(10)
F008 0.0338(11) 0.0656(14) 0.0342(13) -0.0008(9) -0.0006(9) -0.0044(9)
F009 0.0437(12) 0.0552(13) 0.0419(15) -0.0005(9) 0.0141(11) -0.0023(9)
F00A 0.0304(11) 0.112(2) 0.0519(17) 0.0050(14) -0.0080(11) 0.0003(11)
F00B 0.0353(11) 0.0929(17) 0.0311(13) -0.0017(11) -0.0027(10) -0.0011(10)
F00C 0.0700(15) 0.0527(12) 0.0241(11) 0.0016(9) 0.0086(11) 0.0013(9)
F00D 0.0310(10) 0.0885(16) 0.0354(13) 0.0080(11) 0.0065(10) 0.0001(9)
F00E 0.0581(15) 0.1003(19) 0.0266(13) -0.0005(12) -0.0099(11) 0.0026(12)
C00F 0.0298(15) 0.0239(12) 0.0299(18) 0.0002(12) -0.0020(14) -0.0004(10)
C00G 0.0305(16) 0.0356(16) 0.031(2) 0.0011(13) 0.0001(14) 0.0000(12)
C00H 0.0347(17) 0.0265(14) 0.0299(18) -0.0007(11) -0.0005(14) -0.0020(11)
C00I 0.0439(18) 0.0302(14) 0.0215(17) 0.0000(11) 0.0016(16) 0.0011(11)
C00J 0.0329(18) 0.0350(17) 0.0309(19) -0.0027(13) -0.0018(15) -0.0020(12)
C00K 0.0326(17) 0.0385(17) 0.0272(18) 0.0029(13) 0.0010(14) -0.0016(12)
C00L 0.0356(17) 0.0242(13) 0.0264(17) -0.0018(11) -0.0001(14) -0.0004(11)
C00M 0.0377(19) 0.0382(17) 0.0276(19) -0.0018(13) 0.0018(15) -0.0012(12)
C00N 0.0415(19) 0.0302(15) 0.034(2) -0.0005(13) 0.0083(16) -0.0010(12)
C00O 0.0394(19) 0.0340(16) 0.029(2) -0.0011(12) -0.0021(15) -0.0006(12)
C00P 0.0348(17) 0.0393(16) 0.0299(18) 0.0003(14) -0.0034(15) 0.0010(11)
C00Q 0.0294(16) 0.0297(14) 0.0262(17) -0.0015(12) 0.0008(14) -0.0003(11)
C00R 0.0328(18) 0.0476(19) 0.039(2) 0.0014(15) -0.0044(16) -0.0003(13)
C00S 0.0369(18) 0.0363(17) 0.029(2) 0.0010(13) -0.0005(15) 0.0004(12)
C00T 0.0302(16) 0.0236(13) 0.0278(17) -0.0005(11) -0.0020(14) -0.0011(10)
C00U 0.0366(17) 0.0223(13) 0.0296(18) -0.0016(12) -0.0004(14) -0.0007(11)
C00V 0.048(2) 0.0425(18) 0.0268(19) 0.0003(13) -0.0049(16) 0.0019(15)
C00W 0.0354(17) 0.0283(14) 0.0264(18) 0.0003(12) -0.0009(14) 0.0001(11)
C00X 0.055(2) 0.0346(17) 0.0191(19) 0.0008(12) 0.0079(16) 0.0014(14)
C00Y 0.0442(19) 0.0430(17) 0.061(3) -0.0115(19) -0.0163(18) 0.0021(17)
C00Z 0.0450(19) 0.0352(15) 0.0288(19) -0.0014(13) -0.0127(17) 0.0016(12)
C010 0.067(3) 0.066(2) 0.031(2) 0.0035(19) -0.0026(19) -0.020(2)
C011 0.061(2) 0.0471(19) 0.031(2) -0.0036(16) -0.0028(17) -0.0053(17)
C012 0.049(2) 0.064(2) 0.044(2) 0.0124(19) -0.011(2) -0.0018(18)
C013 0.0371(19) 0.065(2) 0.049(2) -0.014(2) -0.0035(16) 0.0000(18)
C014 0.064(3) 0.074(3) 0.044(2) -0.008(2) -0.017(2) 0.020(2)

loop_
_atom_type_symbol
_atom_type_description
_atom_type_scat_dispersion_real
_atom_type_scat_dispersion_imag
_atom_type_scat_source
C C 0.0181 0.0091 'International Tables Vol C Tables 4.2.6.8 and 6.1.1.4'
H H 0.0000 0.0000 'International Tables Vol C Tables 4.2.6.8 and 6.1.1.4'
F F 0.0727 0.0534 'International Tables Vol C Tables 4.2.6.8 and 6.1.1.4'
S S 0.3331 0.5567 'International Tables Vol C Tables 4.2.6.8 and 6.1.1.4'
Si Si 0.2541 0.3302 'International Tables Vol C Tables 4.2.6.8 and 6.1.1.4'

loop_
_geom_angle_atom_site_label_1
_geom_angle_atom_site_label_2
_geom_angle_atom_site_label_3
_geom_angle
_geom_angle_site_symmetry_1
_geom_angle_site_symmetry_3
_geom_angle_publ_flag
C00W S001 C00F 94.01(18) . . ?
C00O S002 C00L 93.70(17) . . ?
C00Y Si03 C00W 109.98(16) . . ?
C00Y Si03 C013 110.6(2) . . ?
C012 Si03 C00W 107.43(17) . . ?
C012 Si03 C00Y 109.8(2) . . ?
C012 Si03 C013 111.3(2) . . ?
C013 Si03 C00W 107.61(17) . . ?
C010 Si04 C00O 107.73(18) . . ?
C010 Si04 C011 110.5(2) . . ?
C010 Si04 C014 111.3(2) . . ?
C011 Si04 C00O 108.92(16) . . ?
C011 Si04 C014 110.1(2) . . ?
C014 Si04 C00O 108.24(19) . . ?
C00G C00F S001 108.6(3) . . ?
C00G C00F C00T 129.2(3) . . ?
C00T C00F S001 122.2(3) . . ?
C00F C00G C00S 113.9(3) . . ?
F008 C00H C00N 116.3(3) . . ?
F008 C00H C00U 120.2(3) . . ?
C00N C00H C00U 123.5(3) . . ?
F006 C00I C00Q 119.9(3) . . ?
F006 C00I C00Z 119.8(3) . . ?
C00Z C00I C00Q 120.3(3) . . ?
C00L C00J C00M 113.5(4) . . ?
F00D C00K C00R 116.6(3) . . ?
F00D C00K C00T 119.9(3) . . ?
C00R C00K C00T 123.5(4) . . ?
C00J C00L S002 109.0(3) . . ?
C00J C00L C00U 128.9(3) . . ?
C00U C00L S002 122.1(3) . . ?
C00O C00M C00J 114.3(4) . . ?
F009 C00N C00H 120.0(4) . . ?
F009 C00N C00X 120.1(4) . . ?
C00X C00N C00H 119.9(3) . . ?
S002 C00O Si04 120.8(2) . . ?
C00M C00O S002 109.6(3) . . ?
C00M C00O Si04 129.6(3) . . ?
F00B C00P C00U 121.0(4) . . ?
F00B C00P C00V 115.6(4) . . ?
C00V C00P C00U 123.4(4) . . ?
F005 C00Q C00I 116.2(3) . . ?
F005 C00Q C00T 120.2(3) . . ?
C00I C00Q C00T 123.6(3) . . ?
F00A C00R C00K 120.0(4) . . ?
F00A C00R C00Z 119.7(4) . . ?
C00Z C00R C00K 120.3(3) . . ?
C00W C00S C00G 114.5(4) . . ?
C00K C00T C00F 123.3(3) . . ?
C00Q C00T C00F 123.1(3) . . ?
C00Q C00T C00K 113.6(3) . . ?
C00H C00U C00L 122.7(3) . . ?
C00P C00U C00H 114.3(3) . . ?
C00P C00U C00L 123.0(3) . . ?
F00E C00V C00P 120.4(4) . . ?
F00E C00V C00X 119.6(4) . . ?
C00X C00V C00P 120.0(4) . . ?
S001 C00W Si03 121.1(2) . . ?
C00S C00W S001 109.1(3) . . ?
C00S C00W Si03 129.8(3) . . ?
F00C C00X C00N 120.5(4) . . ?
F00C C00X C00V 120.6(4) . . ?
C00N C00X C00V 118.9(3) . . ?
F007 C00Z C00I 120.7(4) . . ?
F007 C00Z C00R 120.6(4) . . ?
C00I C00Z C00R 118.7(3) . . ?

loop_
_geom_bond_atom_site_label_1
_geom_bond_atom_site_label_2
_geom_bond_distance
_geom_bond_site_symmetry_2
_geom_bond_publ_flag
S001 C00F 1.743(3) . ?
S001 C00W 1.718(4) . ?
S002 C00L 1.733(4) . ?
S002 C00O 1.718(4) . ?
Si03 C00W 1.884(4) . ?
Si03 C00Y 1.859(4) . ?
Si03 C012 1.857(4) . ?
Si03 C013 1.864(4) . ?
Si04 C00O 1.883(4) . ?
Si04 C010 1.856(4) . ?
Si04 C011 1.861(4) . ?
Si04 C014 1.864(4) . ?
F005 C00Q 1.338(4) . ?
F006 C00I 1.337(4) . ?
F007 C00Z 1.331(5) . ?
F008 C00H 1.339(4) . ?
F009 C00N 1.330(5) . ?
F00A C00R 1.334(4) . ?
F00B C00P 1.349(4) . ?
F00C C00X 1.338(4) . ?
F00D C00K 1.348(5) . ?
F00E C00V 1.343(5) . ?
C00F C00G 1.375(5) . ?
C00F C00T 1.464(5) . ?
C00G C00S 1.406(5) . ?
C00H C00N 1.380(5) . ?
C00H C00U 1.399(5) . ?
C00I C00Q 1.386(5) . ?
C00I C00Z 1.370(6) . ?
C00J C00L 1.381(5) . ?
C00J C00M 1.405(5) . ?
C00K C00R 1.381(6) . ?
C00K C00T 1.405(5) . ?
C00L C00U 1.475(5) . ?
C00M C00O 1.367(5) . ?
C00N C00X 1.373(6) . ?
C00P C00U 1.389(5) . ?
C00P C00V 1.380(6) . ?
C00Q C00T 1.397(5) . ?
C00R C00Z 1.376(6) . ?
C00S C00W 1.374(5) . ?
C00V C00X 1.378(6) . ?
